data_4310894
loop_
_publ_author_name
'Robert D. Hancock'
'Joseph H. Reibenspies'
'Hulisani Maumela'

_publ_section_title
;
 Structural Effects of the Lone Pair on Lead(II), and Parallels with the
 Coordination Geometry of Mercury(II). Does the Lone Pair on Lead(II) Form
 H-Bonds? Structures of the Lead(II) and Mercury(II) Complexes of the
 Pendant-Donor Macrocycle DOTAM
 (1,4,7,10-Tetrakis(carbamoylmethyl)-1,4,7,10-tetraazacyclododecane)
;
_journal_name_full 'Inorganic Chemistry'
_journal_page_first 2981
_journal_page_last 2987
_journal_paper_doi 10.1021/ic030277a
_journal_volume 43
_journal_year 2004
_chemical_formula_sum 'C16 H36 Cl2 Hg N8 O14'
_chemical_formula_weight 836.02
_chemical_name_systematic
;
  ?
;
_space_group_IT_number 9
_symmetry_cell_setting monoclinic
_symmetry_space_group_name_Hall 'C -2yc'
_symmetry_space_group_name_H-M 'C 1 c 1'
_atom_sites_solution_hydrogens geom
_atom_sites_solution_primary direct
_atom_sites_solution_secondary difmap
_audit_creation_method SHELXL
_cell_angle_alpha 90.00
_cell_angle_beta 101.91(3)
_cell_angle_gamma 90.00
_cell_formula_units_Z 4
_cell_length_a 11.849(5)
_cell_length_b 21.292(7)
_cell_length_c 11.349(2)
_cell_measurement_temperature 293(2)
_cell_volume 2801.6(16)
_computing_cell_refinement 'MSC CTR (4:1:0)'
_computing_data_collection 'MSC CTR (4:1:0)'
_computing_data_reduction 'MSC TEXSAN PROCESS'
_computing_molecular_graphics 'Siemens XP SHELXTL-PLUS'
_computing_publication_material 'SHELXL-93 CIFTAB'
_computing_structure_refinement 'SHELXL-93 (Sheldrick, 1993)'
_computing_structure_solution 'SHELXS-86 (Sheldrick, 1990)'
_diffrn_ambient_temperature 167(2)
_diffrn_measurement_device 'Rigaku AFC5'
_diffrn_measurement_method theta-2theta
_diffrn_radiation_monochromator graphite
_diffrn_radiation_source 'rotating anode'
_diffrn_radiation_type MoK\a
_diffrn_radiation_wavelength 0.71073
_diffrn_reflns_av_R_equivalents 0.0000
_diffrn_reflns_av_sigmaI/netI 0.0765
_diffrn_reflns_limit_h_max 14
_diffrn_reflns_limit_h_min 0
_diffrn_reflns_limit_k_max 25
_diffrn_reflns_limit_k_min 0
_diffrn_reflns_limit_l_max 13
_diffrn_reflns_limit_l_min -13
_diffrn_reflns_number 2612
_diffrn_reflns_theta_max 25.04
_diffrn_reflns_theta_min 2.46
_diffrn_standards_decay_% <1
_diffrn_standards_interval_count 150
_diffrn_standards_number 3
_exptl_absorpt_coefficient_mu 5.764
_exptl_absorpt_correction_T_max 0.999
_exptl_absorpt_correction_T_min 0.880
_exptl_absorpt_correction_type empirical
_exptl_crystal_colour colorless
_exptl_crystal_density_diffrn 1.982
_exptl_crystal_description plate
_exptl_crystal_F_000 1656
_exptl_crystal_size_max 0.23
_exptl_crystal_size_mid 0.22
_exptl_crystal_size_min 0.08
_refine_diff_density_max 1.314
_refine_diff_density_min -0.907
_refine_diff_density_rms 0.171
_refine_ls_abs_structure_details 'Flack H D (1983), Acta Cryst. A39, 876-881'
_refine_ls_abs_structure_Flack 0.001(12)
_refine_ls_extinction_method none
_refine_ls_goodness_of_fit_all 1.021
_refine_ls_goodness_of_fit_obs 1.028
_refine_ls_matrix_type full
_refine_ls_number_parameters 370
_refine_ls_number_reflns 2603
_refine_ls_number_restraints 583
_refine_ls_restrained_S_all 1.037
_refine_ls_restrained_S_obs 0.954
_refine_ls_R_factor_all 0.0557
_refine_ls_R_factor_obs 0.0381
_refine_ls_shift/esd_max 0.026
_refine_ls_shift/esd_mean 0.001
_refine_ls_structure_factor_coef Fsqd
_refine_ls_weighting_details 'w=1/[s^2^(Fo^2^)+( 0.0348P)^2^+17.0953P] where P=(Fo^2^+2Fc^2^)/3'
_refine_ls_weighting_scheme calc
_refine_ls_wR_factor_all 0.1033
_refine_ls_wR_factor_obs 0.0878
_reflns_number_observed 2267
_reflns_number_total 2612
_reflns_observed_criterion >2sigma(I)
_cod_data_source_file ic030277a_s_1.cif
_cod_data_source_block rh13
_cod_depositor_comments
;
The following automatic conversions were performed:
'_symmetry_cell_setting' value 'Monoclinic' changed to 'monoclinic'
according to '/home/saulius/struct/CIF-dictionaries/cif_core.dic'
dictionary named 'cif_core.dic' version 2.4.1 from 2010-06-29.

Automatic conversion script
Id: cif_fix_enum 1527 2010-12-29 10:47:43Z saulius 

The following automatic conversions were performed:

'_refine_ls_weighting_scheme' value 'calc w=1/[s^2^(Fo^2^)+(
0.0348P)^2^+17.0953P] where P=(Fo^2^+2Fc^2^)/3' was changed to
'calc'. New tag '_refine_ls_weighting_details' was created. The value
of the new tag was set to 'w=1/[s^2^(Fo^2^)+( 0.0348P)^2^+17.0953P]
where P=(Fo^2^+2Fc^2^)/3'.

Automatic conversion script
Id: cif_fix_values 3143 2015-03-26 13:38:13Z robertas 
;
_cod_original_sg_symbol_H-M 'C c'
_cod_database_code 4310894

loop_
_symmetry_equiv_pos_as_xyz
'x, y, z'
'x, -y, z+1/2'
'x+1/2, y+1/2, z'
'x+1/2, -y+1/2, z+1/2'

loop_
_atom_site_aniso_label
_atom_site_aniso_U_11
_atom_site_aniso_U_22
_atom_site_aniso_U_33
_atom_site_aniso_U_23
_atom_site_aniso_U_13
_atom_site_aniso_U_12
Hg1 0.0212(2) 0.0213(2) 0.0150(2) 0.0002(5) 0.00358(14) -0.0009(5)
Cl1 0.033(2) 0.043(2) 0.040(2) 0.010(2) 0.005(2) -0.005(2)
Cl2 0.030(2) 0.038(2) 0.040(2) -0.002(2) 0.006(2) 0.001(2)
O1 0.033(5) 0.029(4) 0.021(4) 0.002(4) 0.014(4) 0.005(4)
O2 0.032(5) 0.035(6) 0.018(5) -0.008(5) 0.003(5) -0.008(5)
O3 0.029(5) 0.030(4) 0.020(4) -0.005(4) 0.007(4) 0.001(4)
O4 0.027(5) 0.038(6) 0.046(6) -0.014(5) 0.006(5) -0.004(5)
O5 0.063(8) 0.063(6) 0.107(11) -0.005(8) 0.019(8) 0.011(8)
O6 0.050(7) 0.078(8) 0.078(8) -0.017(8) -0.010(7) -0.008(7)
O7 0.077(10) 0.065(7) 0.045(7) 0.007(6) -0.001(8) -0.011(8)
O8 0.051(6) 0.106(11) 0.066(7) 0.030(8) 0.029(7) 0.004(8)
O9 0.052(6) 0.157(13) 0.134(12) 0.060(11) 0.026(9) 0.027(10)
O10 0.098(10) 0.069(7) 0.097(8) 0.025(8) 0.014(9) 0.028(9)
O11 0.136(13) 0.157(14) 0.066(7) -0.022(11) 0.013(10) 0.020(13)
O12 0.093(9) 0.058(7) 0.152(13) -0.003(10) -0.016(11) -0.008(9)
O13 0.044(6) 0.041(6) 0.049(6) -0.008(5) 0.009(5) -0.009(5)
O14 0.052(7) 0.057(7) 0.059(7) -0.007(6) 0.003(6) 0.017(6)
N1 0.022(5) 0.022(4) 0.025(5) 0.005(4) 0.009(4) -0.006(5)
N2 0.023(4) 0.027(4) 0.022(4) -0.003(4) 0.004(4) 0.001(5)
N3 0.024(4) 0.025(4) 0.018(4) 0.003(4) 0.008(4) 0.001(4)
N4 0.023(4) 0.032(5) 0.023(5) -0.002(5) 0.004(5) 0.003(5)
N5 0.035(7) 0.037(7) 0.022(5) 0.005(5) 0.006(5) 0.003(6)
N6 0.043(7) 0.065(9) 0.038(6) -0.007(7) -0.013(6) -0.015(7)
N7 0.033(7) 0.032(5) 0.028(6) -0.002(5) 0.010(5) -0.006(6)
N8 0.032(6) 0.041(7) 0.060(9) -0.007(7) 0.018(7) 0.005(6)
C1 0.036(5) 0.027(5) 0.029(6) -0.001(5) 0.010(6) 0.001(6)
C2 0.031(5) 0.023(5) 0.024(6) 0.001(5) 0.010(5) 0.001(5)
C3 0.030(6) 0.025(5) 0.024(5) -0.007(5) 0.007(5) -0.007(5)
C4 0.024(5) 0.030(5) 0.018(5) 0.002(5) -0.004(5) 0.000(5)
C5 0.023(5) 0.035(6) 0.016(5) 0.004(5) 0.005(5) -0.008(5)
C6 0.027(5) 0.035(6) 0.020(5) 0.009(6) -0.002(5) -0.002(6)
C7 0.028(6) 0.034(5) 0.027(5) -0.004(5) 0.003(5) -0.005(6)
C8 0.034(6) 0.028(5) 0.025(5) 0.004(5) 0.010(6) -0.001(6)
C9 0.034(6) 0.025(5) 0.027(5) 0.004(5) 0.013(5) 0.000(5)
C10 0.019(6) 0.020(5) 0.025(5) -0.010(5) 0.000(5) 0.001(5)
C11 0.018(5) 0.032(6) 0.032(5) 0.003(6) 0.008(5) 0.005(5)
C12 0.023(5) 0.018(6) 0.027(5) 0.004(5) -0.001(5) 0.000(5)
C13 0.015(5) 0.028(5) 0.022(5) 0.004(5) 0.006(5) 0.001(5)
C14 0.029(6) 0.031(5) 0.025(5) 0.005(5) 0.006(5) 0.010(5)
C15 0.025(5) 0.038(6) 0.032(7) -0.010(6) 0.006(6) 0.001(6)
C16 0.032(5) 0.037(6) 0.025(6) 0.003(5) 0.002(5) 0.004(6)

loop_
_atom_site_label
_atom_site_type_symbol
_atom_site_fract_x
_atom_site_fract_y
_atom_site_fract_z
_atom_site_U_iso_or_equiv
_atom_site_thermal_displace_type
_atom_site_occupancy
_atom_site_calc_flag
_atom_site_refinement_flags
_atom_site_disorder_group
Hg1 Hg 0.00835(4) 0.10746(2) 0.00251(4) 0.01922(13) Uani 1 d U .
Cl1 Cl 0.4440(4) 0.2314(2) 0.9244(4) 0.0390(9) Uani 1 d U .
Cl2 Cl 0.5732(3) 0.0686(2) 0.3820(4) 0.0360(9) Uani 1 d U .
O1 O 0.1092(9) 0.1288(5) -0.1551(8) 0.027(2) Uani 1 d U .
O2 O -0.1492(10) 0.1233(5) -0.2083(11) 0.029(2) Uani 1 d U .
O3 O -0.0751(9) 0.0030(5) -0.0330(8) 0.026(2) Uani 1 d U .
O4 O 0.1895(9) 0.0200(5) 0.0232(10) 0.037(3) Uani 1 d U .
O5 O 0.3911(13) 0.2875(7) 0.9455(15) 0.078(4) Uani 1 d U .
O6 O 0.3580(13) 0.1902(7) 0.8613(14) 0.072(4) Uani 1 d U .
O7 O 0.4971(15) 0.1998(6) 1.0342(11) 0.064(4) Uani 1 d U .
O8 O 0.5294(12) 0.2449(8) 0.8574(13) 0.072(4) Uani 1 d U .
O9 O 0.4629(15) 0.0852(10) 0.3900(20) 0.113(6) Uani 1 d U .
O10 O 0.6208(17) 0.0205(7) 0.4663(16) 0.089(4) Uani 1 d U .
O11 O 0.5781(21) 0.0509(12) 0.2682(18) 0.121(6) Uani 1 d U .
O12 O 0.6379(18) 0.1215(7) 0.4210(20) 0.107(5) Uani 1 d U .
O13 O 0.2380(10) -0.1083(6) 0.0715(11) 0.045(3) Uani 1 d U .
H13C H 0.3240(10) -0.1012(6) 0.1181(11) 0.050 Uiso 1 d R .
H13D H 0.2179(10) -0.0604(6) 0.0527(11) 0.080 Uiso 1 d R .
O14 O 0.4305(12) 0.0837(7) 0.7604(13) 0.057(4) Uani 1 d U .
H14A H 0.4606(12) 0.1168(7) 0.7385(13) 0.050 Uiso 1 d R .
H14B H 0.4191(12) 0.0869(7) 0.8317(13) 0.050 Uiso 1 d R .
N1 N 0.0323(10) 0.2200(5) -0.0193(10) 0.022(2) Uani 1 d U .
N2 N -0.1779(10) 0.1547(5) 0.0191(10) 0.024(2) Uani 1 d U .
N3 N -0.0285(10) 0.0655(5) 0.1886(10) 0.022(2) Uani 1 d U .
N4 N 0.1830(11) 0.1312(7) 0.1537(12) 0.026(2) Uani 1 d U .
N5 N 0.1089(11) 0.1943(6) -0.3101(10) 0.032(3) Uani 1 d U .
H5C H 0.0883(11) 0.2317(6) -0.3450(10) 0.080 Uiso 1 d R .
H5D H 0.1456(11) 0.1659(6) -0.3474(10) 0.080 Uiso 1 d R .
N6 N -0.3359(14) 0.1019(7) -0.2746(13) 0.052(4) Uani 1 d U .
H6C H -0.4058(14) 0.0955(7) -0.2575(13) 0.080 Uiso 1 d R .
H6D H -0.3265(14) 0.0990(7) -0.3511(13) 0.080 Uiso 1 d R .
N7 N -0.1034(11) -0.0864(6) 0.0605(11) 0.030(3) Uani 1 d U .
H7C H -0.0948(11) -0.1070(6) 0.1311(11) 0.080 Uiso 1 d R .
H7D H -0.1363(11) -0.1058(6) -0.0085(11) 0.080 Uiso 1 d R .
N8 N 0.3809(12) 0.0267(7) 0.0404(13) 0.043(3) Uani 1 d U .
H8C H 0.4446(12) 0.0507(7) 0.0605(13) 0.080 Uiso 1 d R .
H8D H 0.3857(12) -0.0120(7) 0.0100(13) 0.080 Uiso 1 d R .
C1 C -0.0600(14) 0.2517(7) 0.0275(14) 0.030(3) Uani 1 d U .
H1A H -0.0666(14) 0.2938(7) -0.0038(14) 0.080 Uiso 1 d R .
H1B H -0.0395(14) 0.2547(7) 0.1137(14) 0.080 Uiso 1 d R .
C2 C -0.1793(14) 0.2208(6) -0.0114(13) 0.026(3) Uani 1 d U .
H2A H -0.2320(14) 0.2418(6) 0.0292(13) 0.080 Uiso 1 d R .
H2B H -0.2077(14) 0.2259(6) -0.0964(13) 0.080 Uiso 1 d R .
C3 C -0.1876(13) 0.1460(6) 0.1455(12) 0.026(3) Uani 1 d U .
H3A H -0.2659(13) 0.1527(6) 0.1530(12) 0.080 Uiso 1 d R .
H3B H -0.1405(13) 0.1771(6) 0.1935(12) 0.080 Uiso 1 d R .
C4 C -0.1489(12) 0.0803(7) 0.1940(12) 0.025(3) Uani 1 d U .
H4A H -0.1561(12) 0.0777(7) 0.2766(12) 0.080 Uiso 1 d R .
H4B H -0.1991(12) 0.0494(7) 0.1493(12) 0.080 Uiso 1 d R .
C5 C 0.0545(12) 0.0948(7) 0.2868(12) 0.025(3) Uani 1 d U .
H5A H 0.0542(12) 0.0725(7) 0.3602(12) 0.080 Uiso 1 d R .
H5B H 0.0304(12) 0.1371(7) 0.2971(12) 0.080 Uiso 1 d R .
C6 C 0.1764(14) 0.0982(8) 0.2620(14) 0.028(3) Uani 1 d U .
H6A H 0.2265(14) 0.1176(8) 0.3295(14) 0.080 Uiso 1 d R .
H6B H 0.2023(14) 0.0559(8) 0.2559(14) 0.080 Uiso 1 d R .
C7 C 0.1806(13) 0.2004(7) 0.1689(13) 0.030(3) Uani 1 d U .
H7A H 0.2554(13) 0.2144(7) 0.2100(13) 0.080 Uiso 1 d R .
H7B H 0.1264(13) 0.2116(7) 0.2176(13) 0.080 Uiso 1 d R .
C8 C 0.1490(14) 0.2351(7) 0.0500(13) 0.028(3) Uani 1 d U .
H8A H 0.1545(14) 0.2795(7) 0.0649(13) 0.080 Uiso 1 d R .
H8B H 0.2041(14) 0.2245(7) 0.0019(13) 0.080 Uiso 1 d R .
C9 C 0.0232(13) 0.2312(7) -0.1468(12) 0.028(3) Uani 1 d U .
H9A H 0.0554(13) 0.2714(7) -0.1591(12) 0.080 Uiso 1 d R .
H9B H -0.0570(13) 0.2317(7) -0.1853(12) 0.080 Uiso 1 d R .
C10 C 0.0853(11) 0.1809(6) -0.2036(12) 0.022(2) Uani 1 d U .
C11 C -0.2748(16) 0.1192(8) -0.0653(15) 0.027(3) Uani 1 d U .
H11A H -0.3489(16) 0.1382(8) -0.0689(15) 0.080 Uiso 1 d R .
H11B H -0.2774(16) 0.0771(8) -0.0356(15) 0.080 Uiso 1 d R .
C12 C -0.2474(12) 0.1156(6) -0.1875(13) 0.023(3) Uani 1 d U .
C13 C -0.0149(11) -0.0032(6) 0.1816(11) 0.021(2) Uani 1 d U .
H13A H -0.0514(11) -0.0232(6) 0.2397(11) 0.080 Uiso 1 d R .
H13B H 0.0657(11) -0.0135(6) 0.2009(11) 0.080 Uiso 1 d R .
C14 C -0.0675(13) -0.0279(7) 0.0583(13) 0.028(3) Uani 1 d U .
C15 C 0.2846(17) 0.1155(9) 0.1084(16) 0.031(3) Uani 1 d U .
H15A H 0.3537(17) 0.1219(9) 0.1684(16) 0.080 Uiso 1 d R .
H15B H 0.2859(17) 0.1436(9) 0.0425(16) 0.080 Uiso 1 d R .
C16 C 0.2816(14) 0.0487(7) 0.0560(13) 0.032(3) Uani 1 d U .

loop_
_atom_type_symbol
_atom_type_description
_atom_type_scat_dispersion_real
_atom_type_scat_dispersion_imag
_atom_type_scat_source
C C 0.0033 0.0016 'International Tables Vol C Tables 4.2.6.8 and 6.1.1.4'
H H 0.0000 0.0000 'International Tables Vol C Tables 4.2.6.8 and 6.1.1.4'
N N 0.0061 0.0033 'International Tables Vol C Tables 4.2.6.8 and 6.1.1.4'
O O 0.0106 0.0060 'International Tables Vol C Tables 4.2.6.8 and 6.1.1.4'
Cl Cl 0.1484 0.1585 'International Tables Vol C Tables 4.2.6.8 and 6.1.1.4'
Hg Hg -2.3894 9.2266 'International Tables Vol C Tables 4.2.6.8 and 6.1.1.4'

loop_
_geom_angle_atom_site_label_1
_geom_angle_atom_site_label_2
_geom_angle_atom_site_label_3
_geom_angle
_geom_angle_site_symmetry_1
_geom_angle_site_symmetry_3
_geom_angle_publ_flag
O1 Hg1 N3 159.0(3) . . ?
O1 Hg1 N1 69.5(3) . . ?
N3 Hg1 N1 120.0(4) . . ?
O1 Hg1 O3 107.4(3) . . ?
N3 Hg1 O3 70.5(3) . . ?
N1 Hg1 O3 159.4(4) . . ?
O1 Hg1 N4 90.2(4) . . ?
N3 Hg1 N4 75.1(4) . . ?
N1 Hg1 N4 76.7(4) . . ?
O3 Hg1 N4 124.0(4) . . ?
O1 Hg1 N2 124.9(4) . . ?
N3 Hg1 N2 76.0(4) . . ?
N1 Hg1 N2 74.4(4) . . ?
O3 Hg1 N2 92.6(4) . . ?
N4 Hg1 N2 120.1(4) . . ?
O5 Cl1 O8 108.4(10) . . ?
O5 Cl1 O6 108.3(9) . . ?
O8 Cl1 O6 111.8(10) . . ?
O5 Cl1 O7 112.5(9) . . ?
O8 Cl1 O7 109.0(9) . . ?
O6 Cl1 O7 106.7(9) . . ?
O11 Cl2 O9 111.2(14) . . ?
O11 Cl2 O12 113.7(15) . . ?
O9 Cl2 O12 104.0(14) . . ?
O11 Cl2 O10 110.3(13) . . ?
O9 Cl2 O10 112.8(12) . . ?
O12 Cl2 O10 104.6(11) . . ?
C10 O1 Hg1 113.4(9) . . ?
C14 O3 Hg1 113.5(9) . . ?
C9 N1 C1 112.1(11) . . ?
C9 N1 C8 111.4(11) . . ?
C1 N1 C8 113.1(12) . . ?
C9 N1 Hg1 106.1(8) . . ?
C1 N1 Hg1 107.7(8) . . ?
C8 N1 Hg1 106.0(8) . . ?
C2 N2 C3 110.8(11) . . ?
C2 N2 C11 111.1(12) . . ?
C3 N2 C11 110.3(11) . . ?
C2 N2 Hg1 110.1(9) . . ?
C3 N2 Hg1 105.9(8) . . ?
C11 N2 Hg1 108.5(9) . . ?
C5 N3 C4 112.3(11) . . ?
C5 N3 C13 113.6(11) . . ?
C4 N3 C13 109.4(11) . . ?
C5 N3 Hg1 107.0(8) . . ?
C4 N3 Hg1 107.9(8) . . ?
C13 N3 Hg1 106.1(7) . . ?
C6 N4 C15 113.0(14) . . ?
C6 N4 C7 112.4(12) . . ?
C15 N4 C7 108.0(13) . . ?
C6 N4 Hg1 108.2(10) . . ?
C15 N4 Hg1 110.4(10) . . ?
C7 N4 Hg1 104.6(9) . . ?
N1 C1 C2 114.0(12) . . ?
N2 C2 C1 112.5(12) . . ?
N2 C3 C4 112.6(11) . . ?
N3 C4 C3 113.6(12) . . ?
N3 C5 C6 113.1(12) . . ?
N4 C6 C5 113.7(13) . . ?
N4 C7 C8 112.8(12) . . ?
N1 C8 C7 113.5(12) . . ?
N1 C9 C10 111.5(11) . . ?
O1 C10 N5 121.5(13) . . ?
O1 C10 C9 121.8(12) . . ?
N5 C10 C9 116.6(12) . . ?
C12 C11 N2 109.1(13) . . ?
O2 C12 N6 121.1(16) . . ?
O2 C12 C11 124.2(14) . . ?
N6 C12 C11 114.6(15) . . ?
N3 C13 C14 111.6(11) . . ?
O3 C14 N7 124.1(14) . . ?
O3 C14 C13 123.2(14) . . ?
N7 C14 C13 112.7(13) . . ?
N4 C15 C16 113.4(15) . . ?
O4 C16 N8 122.9(15) . . ?
O4 C16 C15 121.3(14) . . ?
N8 C16 C15 115.6(15) . . ?

loop_
_geom_bond_atom_site_label_1
_geom_bond_atom_site_label_2
_geom_bond_distance
_geom_bond_site_symmetry_2
_geom_bond_publ_flag
Hg1 O1 2.391(9) . ?
Hg1 N3 2.415(11) . ?
Hg1 N1 2.432(11) . ?
Hg1 O3 2.434(10) . ?
Hg1 N4 2.453(13) . ?
Hg1 N2 2.468(12) . ?
Cl1 O5 1.39(2) . ?
Cl1 O8 1.415(13) . ?
Cl1 O6 1.421(14) . ?
Cl1 O7 1.441(14) . ?
Cl2 O11 1.36(2) . ?
Cl2 O9 1.37(2) . ?
Cl2 O12 1.38(2) . ?
Cl2 O10 1.43(2) . ?
O1 C10 1.24(2) . ?
O2 C12 1.24(2) . ?
O3 C14 1.22(2) . ?
O4 C16 1.24(2) . ?
N1 C9 1.45(2) . ?
N1 C1 1.47(2) . ?
N1 C8 1.48(2) . ?
N2 C2 1.45(2) . ?
N2 C3 1.47(2) . ?
N2 C11 1.53(2) . ?
N3 C5 1.46(2) . ?
N3 C4 1.47(2) . ?
N3 C13 1.48(2) . ?
N4 C6 1.43(2) . ?
N4 C15 1.44(2) . ?
N4 C7 1.49(2) . ?
N5 C10 1.33(2) . ?
N6 C12 1.32(2) . ?
N7 C14 1.32(2) . ?
N8 C16 1.31(2) . ?
C1 C2 1.54(2) . ?
C3 C4 1.54(2) . ?
C5 C6 1.53(2) . ?
C7 C8 1.52(2) . ?
C9 C10 1.52(2) . ?
C11 C12 1.49(2) . ?
C13 C14 1.50(2) . ?
C15 C16 1.54(2) . ?
